data_7208315
loop_
_publ_author_name
'Cha, Yu-E'
'Li, Xia'
'Ma, Xue'
'Wan, Chong-Qing'
'Deng, Xue-Bin'
'Jin, Lin-Pei'

_publ_section_title
;
 Architectures of transition metal(ii) polymeric frameworks constructed
 from 3- fluorophthalic acid and 1,3-bis(4-pyridyl)propane: synthesis,
 crystal structures and properties
;
_journal_issue 16
_journal_name_full CrystEngComm
_journal_page_first 5322
_journal_paper_doi 10.1039/c2ce25464f
_journal_volume 14
_journal_year 2012
_chemical_formula_sum 'C42 H36 Cu2 F2 N4 O9'
_chemical_formula_weight 905.83
_chemical_name_systematic
;
?
;
_space_group_IT_number 15
_symmetry_cell_setting monoclinic
_symmetry_space_group_name_Hall '-C 2yc'
_symmetry_space_group_name_H-M 'C 1 2/c 1'
_atom_sites_solution_hydrogens geom
_atom_sites_solution_primary direct
_atom_sites_solution_secondary difmap
_audit_creation_method SHELXL-97
_cell_angle_alpha 90.00
_cell_angle_beta 97.2840(10)
_cell_angle_gamma 90.00
_cell_formula_units_Z 4
_cell_length_a 18.3303(18)
_cell_length_b 10.4149(11)
_cell_length_c 20.581(2)
_cell_measurement_reflns_used 2617
_cell_measurement_temperature 298(2)
_cell_measurement_theta_max 26.136
_cell_measurement_theta_min 2.521
_cell_volume 3897.4(7)
_computing_cell_refinement 'Bruker SMART'
_computing_data_collection 'Bruker SMART'
_computing_data_reduction 'Bruker SHELXTL'
_computing_molecular_graphics 'Bruker SHELXTL'
_computing_publication_material 'Bruker SHELXTL'
_computing_structure_refinement 'SHELXL-97 (Sheldrick, 1997)'
_computing_structure_solution 'SHELXS-97 (Sheldrick, 1990)'
_diffrn_ambient_temperature 298(2)
_diffrn_measured_fraction_theta_full 0.998
_diffrn_measured_fraction_theta_max 0.998
_diffrn_measurement_device_type 'CCD area detector'
_diffrn_measurement_method 'phi and omega scans'
_diffrn_radiation_monochromator graphite
_diffrn_radiation_source 'fine-focus sealed tube'
_diffrn_radiation_type MoK\a
_diffrn_radiation_wavelength 0.71073
_diffrn_reflns_av_R_equivalents 0.0583
_diffrn_reflns_av_sigmaI/netI 0.0646
_diffrn_reflns_limit_h_max 13
_diffrn_reflns_limit_h_min -21
_diffrn_reflns_limit_k_max 12
_diffrn_reflns_limit_k_min -11
_diffrn_reflns_limit_l_max 24
_diffrn_reflns_limit_l_min -24
_diffrn_reflns_number 9611
_diffrn_reflns_theta_full 25.02
_diffrn_reflns_theta_max 25.02
_diffrn_reflns_theta_min 2.25
_exptl_absorpt_coefficient_mu 1.164
_exptl_absorpt_correction_T_max 0.8827
_exptl_absorpt_correction_T_min 0.8267
_exptl_absorpt_correction_type multi-scan
_exptl_absorpt_process_details sadabs
_exptl_crystal_density_diffrn 1.544
_exptl_crystal_density_method 'not measured'
_exptl_crystal_F_000 1856
_exptl_crystal_size_max 0.17
_exptl_crystal_size_mid 0.15
_exptl_crystal_size_min 0.11
_refine_diff_density_max 0.278
_refine_diff_density_min -0.330
_refine_diff_density_rms 0.060
_refine_ls_extinction_method none
_refine_ls_goodness_of_fit_ref 1.037
_refine_ls_hydrogen_treatment constr
_refine_ls_matrix_type full
_refine_ls_number_parameters 271
_refine_ls_number_reflns 3451
_refine_ls_number_restraints 0
_refine_ls_restrained_S_all 1.037
_refine_ls_R_factor_all 0.0639
_refine_ls_R_factor_gt 0.0391
_refine_ls_shift/su_max 0.000
_refine_ls_shift/su_mean 0.000
_refine_ls_structure_factor_coef Fsqd
_refine_ls_weighting_details 'calc w=1/[\s^2^(Fo^2^)+(0.0239P)^2^+0.0000P] where P=(Fo^2^+2Fc^2^)/3'
_refine_ls_weighting_scheme calc
_refine_ls_wR_factor_gt 0.0735
_refine_ls_wR_factor_ref 0.0788
_reflns_number_gt 2436
_reflns_number_total 3451
_reflns_threshold_expression >2sigma(I)
_cod_data_source_file c2ce25464f.txt
_cod_data_source_block 111106g
_cod_depositor_comments
;
The following automatic conversions were performed:

'_symmetry_cell_setting' value 'Monoclinic' changed to 'monoclinic'
according to /home/saulius/struct/CIF-dictionaries/cif_core.dic
dictionary named 'cif_core.dic' version 2.4.1 from 2010-06-29.

Automatic conversion script
Id: cif_fix_values 1891 2012-01-12 08:04:46Z andrius 
;
_cod_original_sg_symbol_H-M C2/c
_cod_database_code 7208315

loop_
_symmetry_equiv_pos_as_xyz
'x, y, z'
'-x, y, -z+1/2'
'x+1/2, y+1/2, z'
'-x+1/2, y+1/2, -z+1/2'
'-x, -y, -z'
'x, -y, z-1/2'
'-x+1/2, -y+1/2, -z'
'x+1/2, -y+1/2, z-1/2'

loop_
_atom_site_label
_atom_site_type_symbol
_atom_site_fract_x
_atom_site_fract_y
_atom_site_fract_z
_atom_site_U_iso_or_equiv
_atom_site_adp_type
_atom_site_occupancy
_atom_site_symmetry_multiplicity
_atom_site_calc_flag
_atom_site_refinement_flags
_atom_site_disorder_assembly
_atom_site_disorder_group
Cu1 Cu 0.65816(2) 0.34780(3) 0.723591(18) 0.03435(13) Uani 1 1 d . . .
F1 F 0.84627(16) -0.1388(3) 0.55180(12) 0.0822(9) Uani 0.799(3) 1 d P A 1
F1' F 0.6377(6) 0.2337(10) 0.5136(5) 0.0822(9) Uani 0.201(3) 1 d P A 2
N1 N 0.62013(13) 0.2043(2) 0.77566(12) 0.0346(6) Uani 1 1 d . . .
N2 N 0.63358(13) 0.5034(2) 0.66905(12) 0.0351(6) Uani 1 1 d . . .
O1 O 0.76126(12) 0.24089(19) 0.68447(10) 0.0434(6) Uani 1 1 d . . .
O2 O 0.64482(11) 0.24056(18) 0.64284(10) 0.0395(5) Uani 1 1 d . . .
O3 O 0.79242(11) -0.06366(19) 0.70077(10) 0.0392(5) Uani 1 1 d . . .
O4 O 0.89296(13) 0.0284(2) 0.67005(11) 0.0524(6) Uani 1 1 d . . .
O5 O 0.5000 0.6843(3) 0.7500 0.0757(12) Uani 1 2 d S . .
H5 H 0.4692 0.6366 0.7270 0.091 Uiso 1 1 d R . .
C1 C 0.71144(18) 0.2067(3) 0.64166(15) 0.0334(7) Uani 1 1 d . . .
C2 C 0.82775(19) -0.0008(3) 0.66102(15) 0.0381(8) Uani 1 1 d . . .
C3 C 0.72810(16) 0.1227(3) 0.58598(14) 0.0329(7) Uani 1 1 d . . .
C4 C 0.78290(17) 0.0297(3) 0.59547(15) 0.0349(8) Uani 1 1 d . A .
C5 C 0.7958(2) -0.0428(3) 0.54191(16) 0.0532(10) Uani 1 1 d . . .
H5A H 0.8314 -0.1069 0.5480 0.064 Uiso 0.201(3) 1 calc PR A 2
C6 C 0.7593(2) -0.0255(4) 0.48066(17) 0.0616(11) Uani 1 1 d . A .
H6 H 0.7696 -0.0765 0.4459 0.074 Uiso 1 1 calc R . .
C7 C 0.7064(2) 0.0697(4) 0.47139(16) 0.0548(10) Uani 1 1 d . . .
H7 H 0.6821 0.0856 0.4297 0.066 Uiso 1 1 calc R A .
C8 C 0.68976(18) 0.1406(3) 0.52386(15) 0.0429(8) Uani 1 1 d . A .
H8 H 0.6524 0.2015 0.5178 0.052 Uiso 0.799(3) 1 calc PR A 1
C9 C 0.63666(17) 0.0790(3) 0.76932(15) 0.0386(8) Uani 1 1 d . . .
H9 H 0.6720 0.0570 0.7425 0.046 Uiso 1 1 calc R . .
C10 C 0.60386(18) -0.0174(3) 0.80050(16) 0.0435(9) Uani 1 1 d . . .
H10 H 0.6176 -0.1023 0.7950 0.052 Uiso 1 1 calc R . .
C11 C 0.55031(17) 0.0112(3) 0.84012(16) 0.0380(8) Uani 1 1 d . . .
C12 C 0.53291(17) 0.1394(3) 0.84577(16) 0.0430(8) Uani 1 1 d . . .
H12 H 0.4969 0.1637 0.8713 0.052 Uiso 1 1 calc R . .
C13 C 0.56866(17) 0.2309(3) 0.81386(16) 0.0418(8) Uani 1 1 d . . .
H13 H 0.5563 0.3165 0.8192 0.050 Uiso 1 1 calc R . .
C14 C 0.58056(19) 0.4982(3) 0.61817(16) 0.0476(9) Uani 1 1 d . . .
H14 H 0.5564 0.4206 0.6089 0.057 Uiso 1 1 calc R . .
C15 C 0.56003(19) 0.6021(3) 0.57886(17) 0.0502(10) Uani 1 1 d . . .
H15 H 0.5220 0.5939 0.5447 0.060 Uiso 1 1 calc R . .
C16 C 0.59517(18) 0.7174(3) 0.58965(15) 0.0381(8) Uani 1 1 d . . .
C17 C 0.65029(17) 0.7228(3) 0.64218(15) 0.0403(8) Uani 1 1 d . . .
H17 H 0.6764 0.7986 0.6513 0.048 Uiso 1 1 calc R . .
C18 C 0.66642(17) 0.6172(3) 0.68071(15) 0.0373(8) Uani 1 1 d . . .
H18 H 0.7021 0.6248 0.7169 0.045 Uiso 1 1 calc R . .
C19 C 0.51489(18) -0.0948(3) 0.87531(19) 0.0560(10) Uani 1 1 d . . .
H19A H 0.4963 -0.1590 0.8432 0.067 Uiso 1 1 calc R . .
H19B H 0.5527 -0.1355 0.9057 0.067 Uiso 1 1 calc R . .
C20 C 0.45347(19) -0.0561(3) 0.91248(16) 0.0502(9) Uani 1 1 d . . .
H20A H 0.4129 -0.0243 0.8819 0.060 Uiso 1 1 calc R . .
H20B H 0.4701 0.0134 0.9421 0.060 Uiso 1 1 calc R . .
C21 C 0.5737(2) 0.8332(3) 0.54809(16) 0.0513(9) Uani 1 1 d . . .
H21A H 0.5352 0.8094 0.5134 0.062 Uiso 1 1 calc R . .
H21B H 0.6158 0.8618 0.5278 0.062 Uiso 1 1 calc R . .

loop_
_atom_site_aniso_label
_atom_site_aniso_U_11
_atom_site_aniso_U_22
_atom_site_aniso_U_33
_atom_site_aniso_U_23
_atom_site_aniso_U_13
_atom_site_aniso_U_12
Cu1 0.0418(2) 0.0311(2) 0.0304(2) -0.00025(18) 0.00564(16) -0.0002(2)
F1 0.101(2) 0.097(2) 0.0473(17) -0.0148(15) 0.0064(15) 0.0601(19)
F1' 0.101(2) 0.097(2) 0.0473(17) -0.0148(15) 0.0064(15) 0.0601(19)
N1 0.0361(15) 0.0314(14) 0.0369(16) -0.0002(12) 0.0065(13) -0.0044(12)
N2 0.0384(16) 0.0342(14) 0.0318(15) -0.0019(12) 0.0014(12) 0.0010(13)
O1 0.0461(14) 0.0480(13) 0.0353(13) -0.0068(11) 0.0023(11) 0.0015(12)
O2 0.0406(13) 0.0389(12) 0.0394(13) -0.0072(10) 0.0060(11) 0.0057(11)
O3 0.0492(13) 0.0384(12) 0.0297(12) 0.0026(10) 0.0036(11) 0.0030(11)
O4 0.0405(14) 0.0609(15) 0.0550(16) 0.0050(12) 0.0030(12) -0.0007(13)
O5 0.075(3) 0.064(2) 0.085(3) 0.000 -0.002(2) 0.000
C1 0.045(2) 0.0261(16) 0.0299(19) 0.0050(14) 0.0080(16) 0.0013(16)
C2 0.048(2) 0.0356(18) 0.0300(19) -0.0043(15) 0.0034(17) 0.0105(17)
C3 0.0389(18) 0.0356(17) 0.0254(17) 0.0006(13) 0.0090(14) -0.0023(15)
C4 0.0399(19) 0.0364(18) 0.0293(18) -0.0006(14) 0.0078(15) 0.0038(16)
C5 0.059(2) 0.065(2) 0.036(2) -0.0040(18) 0.0085(18) 0.022(2)
C6 0.070(3) 0.080(3) 0.036(2) -0.0172(19) 0.012(2) 0.019(2)
C7 0.057(2) 0.080(3) 0.027(2) -0.0039(19) 0.0009(17) 0.007(2)
C8 0.050(2) 0.0460(19) 0.0335(19) 0.0034(16) 0.0069(16) 0.0084(18)
C9 0.0357(19) 0.0380(19) 0.042(2) 0.0000(15) 0.0061(16) 0.0028(16)
C10 0.047(2) 0.0317(18) 0.052(2) 0.0041(16) 0.0045(18) 0.0012(17)
C11 0.0343(19) 0.0360(18) 0.043(2) 0.0048(15) 0.0014(16) -0.0040(16)
C12 0.0416(19) 0.0399(19) 0.050(2) 0.0014(17) 0.0139(16) -0.0052(17)
C13 0.043(2) 0.0370(19) 0.047(2) 0.0033(16) 0.0114(17) -0.0038(17)
C14 0.052(2) 0.0377(18) 0.049(2) -0.0031(17) -0.0066(18) -0.0018(17)
C15 0.053(2) 0.050(2) 0.043(2) -0.0009(17) -0.0124(18) 0.0111(19)
C16 0.051(2) 0.0329(18) 0.0326(19) 0.0000(15) 0.0128(16) 0.0133(17)
C17 0.047(2) 0.0343(18) 0.041(2) -0.0005(15) 0.0094(17) 0.0011(16)
C18 0.0401(19) 0.0394(19) 0.0313(19) -0.0020(14) 0.0009(15) 0.0001(16)
C19 0.045(2) 0.043(2) 0.082(3) 0.0123(19) 0.013(2) -0.0068(18)
C20 0.070(3) 0.0400(19) 0.042(2) -0.0059(16) 0.0126(19) -0.0197(19)
C21 0.076(3) 0.043(2) 0.036(2) 0.0058(16) 0.0145(18) 0.0262(19)

loop_
_atom_type_symbol
_atom_type_description
_atom_type_scat_dispersion_real
_atom_type_scat_dispersion_imag
_atom_type_scat_source
C C 0.0033 0.0016 'International Tables Vol C Tables 4.2.6.8 and 6.1.1.4'
H H 0.0000 0.0000 'International Tables Vol C Tables 4.2.6.8 and 6.1.1.4'
N N 0.0061 0.0033 'International Tables Vol C Tables 4.2.6.8 and 6.1.1.4'
O O 0.0106 0.0060 'International Tables Vol C Tables 4.2.6.8 and 6.1.1.4'
F F 0.0171 0.0103 'International Tables Vol C Tables 4.2.6.8 and 6.1.1.4'
Cu Cu 0.3201 1.2651 'International Tables Vol C Tables 4.2.6.8 and 6.1.1.4'

loop_
_geom_angle_atom_site_label_1
_geom_angle_atom_site_label_2
_geom_angle_atom_site_label_3
_geom_angle
_geom_angle_site_symmetry_1
_geom_angle_site_symmetry_3
O3 Cu1 N2 96.61(9) 4_656 .
O3 Cu1 O2 159.23(9) 4_656 .
N2 Cu1 O2 89.48(9) . .
O3 Cu1 N1 94.82(9) 4_656 .
N2 Cu1 N1 146.65(10) . .
O2 Cu1 N1 90.78(9) . .
O3 Cu1 O1 100.46(8) 4_656 .
N2 Cu1 O1 108.53(9) . .
O2 Cu1 O1 58.82(7) . .
N1 Cu1 O1 99.98(9) . .
C13 N1 C9 116.3(3) . .
C13 N1 Cu1 118.6(2) . .
C9 N1 Cu1 124.7(2) . .
C14 N2 C18 116.3(3) . .
C14 N2 Cu1 119.9(2) . .
C18 N2 Cu1 123.77(19) . .
C1 O1 Cu1 80.35(18) . .
C1 O2 Cu1 98.89(18) . .
C2 O3 Cu1 122.2(2) . 4_646
O1 C1 O2 121.9(3) . .
O1 C1 C3 120.5(3) . .
O2 C1 C3 117.6(3) . .
O4 C2 O3 126.2(3) . .
O4 C2 C4 119.3(3) . .
O3 C2 C4 114.3(3) . .
C4 C3 C8 119.6(3) . .
C4 C3 C1 120.7(3) . .
C8 C3 C1 119.6(3) . .
C5 C4 C3 117.5(3) . .
C5 C4 C2 117.7(3) . .
C3 C4 C2 124.7(3) . .
F1 C5 C6 118.8(3) . .
F1 C5 C4 117.7(3) . .
C6 C5 C4 123.5(3) . .
F1 C5 H5A 1.9 . .
C6 C5 H5A 118.2 . .
C4 C5 H5A 118.2 . .
C5 C6 C7 118.5(3) . .
C5 C6 H6 120.8 . .
C7 C6 H6 120.8 . .
C8 C7 C6 119.9(3) . .
C8 C7 H7 120.1 . .
C6 C7 H7 120.1 . .
F1' C8 C7 118.9(5) . .
F1' C8 C3 120.1(5) . .
C7 C8 C3 120.9(3) . .
F1' C8 H8 3.1 . .
C7 C8 H8 119.5 . .
C3 C8 H8 119.5 . .
N1 C9 C10 123.1(3) . .
N1 C9 H9 118.5 . .
C10 C9 H9 118.5 . .
C9 C10 C11 120.3(3) . .
C9 C10 H10 119.9 . .
C11 C10 H10 119.9 . .
C12 C11 C10 116.5(3) . .
C12 C11 C19 123.2(3) . .
C10 C11 C19 120.3(3) . .
C13 C12 C11 120.2(3) . .
C13 C12 H12 119.9 . .
C11 C12 H12 119.9 . .
N1 C13 C12 123.8(3) . .
N1 C13 H13 118.1 . .
C12 C13 H13 118.1 . .
N2 C14 C15 123.2(3) . .
N2 C14 H14 118.4 . .
C15 C14 H14 118.4 . .
C16 C15 C14 120.5(3) . .
C16 C15 H15 119.8 . .
C14 C15 H15 119.8 . .
C15 C16 C17 116.4(3) . .
C15 C16 C21 121.9(3) . .
C17 C16 C21 121.6(3) . .
C18 C17 C16 120.2(3) . .
C18 C17 H17 119.9 . .
C16 C17 H17 119.9 . .
N2 C18 C17 123.4(3) . .
N2 C18 H18 118.3 . .
C17 C18 H18 118.3 . .
C20 C19 C11 116.5(3) . .
C20 C19 H19A 108.2 . .
C11 C19 H19A 108.2 . .
C20 C19 H19B 108.2 . .
C11 C19 H19B 108.2 . .
H19A C19 H19B 107.3 . .
C19 C20 C21 112.7(3) . 2_646
C19 C20 H20A 109.1 . .
C21 C20 H20A 109.1 2_646 .
C19 C20 H20B 109.1 . .
C21 C20 H20B 109.1 2_646 .
H20A C20 H20B 107.8 . .
C16 C21 C20 112.5(3) . 2_666
C16 C21 H21A 109.1 . .
C20 C21 H21A 109.1 2_666 .
C16 C21 H21B 109.1 . .
C20 C21 H21B 109.1 2_666 .
H21A C21 H21B 107.8 . .

loop_
_geom_bond_atom_site_label_1
_geom_bond_atom_site_label_2
_geom_bond_distance
_geom_bond_site_symmetry_2
Cu1 O3 1.9330(19) 4_656
Cu1 N2 1.990(2) .
Cu1 O2 1.9915(19) .
Cu1 N1 2.015(2) .
Cu1 O1 2.418(2) .
F1 C5 1.359(4) .
F1' C8 1.358(10) .
N1 C13 1.332(4) .
N1 C9 1.350(4) .
N2 C14 1.336(4) .
N2 C18 1.337(3) .
O1 C1 1.238(3) .
O2 C1 1.274(3) .
O3 C2 1.285(4) .
O3 Cu1 1.9330(19) 4_646
O4 C2 1.225(4) .
O5 H5 0.8500 .
C1 C3 1.503(4) .
C2 C4 1.522(4) .
C3 C4 1.391(4) .
C3 C8 1.391(4) .
C4 C5 1.381(4) .
C5 C6 1.363(4) .
C5 H5A 0.9300 .
C6 C7 1.383(5) .
C6 H6 0.9300 .
C7 C8 1.374(4) .
C7 H7 0.9300 .
C8 H8 0.9300 .
C9 C10 1.371(4) .
C9 H9 0.9300 .
C10 C11 1.386(5) .
C10 H10 0.9300 .
C11 C12 1.382(4) .
C11 C19 1.511(4) .
C12 C13 1.370(4) .
C12 H12 0.9300 .
C13 H13 0.9300 .
C14 C15 1.374(4) .
C14 H14 0.9300 .
C15 C16 1.368(4) .
C15 H15 0.9300 .
C16 C17 1.384(4) .
C16 C21 1.502(4) .
C17 C18 1.367(4) .
C17 H17 0.9300 .
C18 H18 0.9300 .
C19 C20 1.494(5) .
C19 H19A 0.9700 .
C19 H19B 0.9700 .
C20 C21 1.529(4) 2_646
C20 H20A 0.9700 .
C20 H20B 0.9700 .
C21 C20 1.529(4) 2_666
C21 H21A 0.9700 .
C21 H21B 0.9700 .

loop_
_geom_torsion_atom_site_label_1
_geom_torsion_atom_site_label_2
_geom_torsion_atom_site_label_3
_geom_torsion_atom_site_label_4
_geom_torsion
_geom_torsion_site_symmetry_1
_geom_torsion_site_symmetry_4
O3 Cu1 N1 C13 68.5(2) 4_656 .
N2 Cu1 N1 C13 -41.3(3) . .
O2 Cu1 N1 C13 -131.5(2) . .
O1 Cu1 N1 C13 170.1(2) . .
O3 Cu1 N1 C9 -119.5(2) 4_656 .
N2 Cu1 N1 C9 130.7(2) . .
O2 Cu1 N1 C9 40.5(2) . .
O1 Cu1 N1 C9 -17.9(2) . .
O3 Cu1 N2 C14 -160.8(2) 4_656 .
O2 Cu1 N2 C14 39.1(3) . .
N1 Cu1 N2 C14 -51.5(3) . .
O1 Cu1 N2 C14 95.8(2) . .
O3 Cu1 N2 C18 17.9(3) 4_656 .
O2 Cu1 N2 C18 -142.2(3) . .
N1 Cu1 N2 C18 127.2(3) . .
O1 Cu1 N2 C18 -85.5(3) . .
O3 Cu1 O1 C1 -177.85(17) 4_656 .
N2 Cu1 O1 C1 -77.17(18) . .
O2 Cu1 O1 C1 0.48(16) . .
N1 Cu1 O1 C1 85.30(18) . .
O3 Cu1 O2 C1 4.2(3) 4_656 .
N2 Cu1 O2 C1 111.68(18) . .
N1 Cu1 O2 C1 -101.67(18) . .
O1 Cu1 O2 C1 -0.47(16) . .
Cu1 O1 C1 O2 -0.8(3) . .
Cu1 O1 C1 C3 179.3(3) . .
Cu1 O2 C1 O1 0.9(3) . .
Cu1 O2 C1 C3 -179.1(2) . .
Cu1 O3 C2 O4 -12.0(4) 4_646 .
Cu1 O3 C2 C4 163.55(18) 4_646 .
O1 C1 C3 C4 34.2(4) . .
O2 C1 C3 C4 -145.8(3) . .
O1 C1 C3 C8 -143.9(3) . .
O2 C1 C3 C8 36.1(4) . .
C8 C3 C4 C5 -1.1(4) . .
C1 C3 C4 C5 -179.2(3) . .
C8 C3 C4 C2 -178.9(3) . .
C1 C3 C4 C2 3.0(5) . .
O4 C2 C4 C5 72.4(4) . .
O3 C2 C4 C5 -103.6(4) . .
O4 C2 C4 C3 -109.8(4) . .
O3 C2 C4 C3 74.2(4) . .
C3 C4 C5 F1 -176.2(3) . .
C2 C4 C5 F1 1.8(5) . .
C3 C4 C5 C6 1.8(5) . .
C2 C4 C5 C6 179.8(3) . .
F1 C5 C6 C7 178.0(3) . .
C4 C5 C6 C7 0.0(6) . .
C5 C6 C7 C8 -2.6(6) . .
C6 C7 C8 F1' 179.9(7) . .
C6 C7 C8 C3 3.3(5) . .
C4 C3 C8 F1' -178.0(7) . .
C1 C3 C8 F1' 0.2(8) . .
C4 C3 C8 C7 -1.4(5) . .
C1 C3 C8 C7 176.7(3) . .
C13 N1 C9 C10 -0.8(4) . .
Cu1 N1 C9 C10 -172.9(2) . .
N1 C9 C10 C11 0.9(5) . .
C9 C10 C11 C12 0.0(5) . .
C9 C10 C11 C19 -179.1(3) . .
C10 C11 C12 C13 -0.9(5) . .
C19 C11 C12 C13 178.2(3) . .
C9 N1 C13 C12 -0.2(4) . .
Cu1 N1 C13 C12 172.5(2) . .
C11 C12 C13 N1 1.0(5) . .
C18 N2 C14 C15 0.4(5) . .
Cu1 N2 C14 C15 179.2(3) . .
N2 C14 C15 C16 1.5(6) . .
C14 C15 C16 C17 -1.2(5) . .
C14 C15 C16 C21 -179.4(3) . .
C15 C16 C17 C18 -1.0(5) . .
C21 C16 C17 C18 177.3(3) . .
C14 N2 C18 C17 -2.7(5) . .
Cu1 N2 C18 C17 178.6(2) . .
C16 C17 C18 N2 3.1(5) . .
C12 C11 C19 C20 5.8(5) . .
C10 C11 C19 C20 -175.2(3) . .
C11 C19 C20 C21 -174.3(3) . 2_646
C15 C16 C21 C20 117.9(4) . 2_666
C17 C16 C21 C20 -60.2(4) . 2_666
